data_4130563
loop_
_publ_author_name
'Bellows, Sarina M.'
'Arnet, Nicholas A.'
'Gurubasavaraj, Prabhuodeyara M.'
'Brennessel, William W.'
'Bill, Eckhard'
'Cundari, Thomas R.'
'Holland, Patrick L.'

_publ_section_title
;
 The Mechanism of N-N Double Bond Cleavage by an Iron(II) Hydride Complex.
;
_journal_issue 37
_journal_name_full 'Journal of the American Chemical Society'
_journal_page_first 12112
_journal_page_last 12123
_journal_paper_doi 10.1021/jacs.6b04654
_journal_volume 138
_journal_year 2016
_chemical_formula_moiety 'C50 H66 Cl2 Fe2 N4'
_chemical_formula_sum 'C50 H66 Cl2 Fe2 N4'
_chemical_formula_weight 905.67
_chemical_name_common holpg04
_space_group_IT_number 14
_space_group_name_Hall '-P 2yn'
_space_group_name_H-M_alt 'P 1 21/n 1'
_symmetry_cell_setting monoclinic
_symmetry_space_group_name_H-M 'P 1 21/n 1'
_atom_sites_solution_hydrogens geom
_atom_sites_solution_primary direct
_atom_sites_solution_secondary difmap
_audit_creation_method SHELXL-97
_cell_angle_alpha 90.00
_cell_angle_beta 109.297(1)
_cell_angle_gamma 90.00
_cell_formula_units_Z 2
_cell_length_a 13.2003(6)
_cell_length_b 12.3054(6)
_cell_length_c 15.2936(7)
_cell_measurement_reflns_used 3746
_cell_measurement_temperature 100.0(1)
_cell_measurement_theta_max 31.83
_cell_measurement_theta_min 2.17
_cell_volume 2344.65(19)
_computing_cell_refinement 'SAINT (Bruker, 2009)'
_computing_data_collection 'APEX2 (Bruker, 2010)'
_computing_data_reduction 'SAINT (Bruker, 2009)'
_computing_molecular_graphics 'SHELXTL (Sheldrick, 2008)'
_computing_publication_material 'SHELXTL (Sheldrick, 2008)'
_computing_structure_refinement 'SHELXL-97 (Sheldrick, 2008)'
_computing_structure_solution 'SIR97 (Altomare et al., 1999)'
_diffrn_ambient_temperature 100.0(1)
_diffrn_measured_fraction_theta_full 0.999
_diffrn_measured_fraction_theta_max 0.999
_diffrn_measurement_device_type 'Bruker SMART APEX II CCD Platform'
_diffrn_measurement_method 'area detector, \w scans per \f'
_diffrn_radiation_monochromator graphite
_diffrn_radiation_source 'fine-focus sealed tube'
_diffrn_radiation_type MoK\a
_diffrn_radiation_wavelength 0.71073
_diffrn_reflns_av_R_equivalents 0.0849
_diffrn_reflns_av_sigmaI/netI 0.0594
_diffrn_reflns_limit_h_max 22
_diffrn_reflns_limit_h_min -22
_diffrn_reflns_limit_k_max 21
_diffrn_reflns_limit_k_min -21
_diffrn_reflns_limit_l_max 26
_diffrn_reflns_limit_l_min -26
_diffrn_reflns_number 85743
_diffrn_reflns_theta_full 37.78
_diffrn_reflns_theta_max 37.78
_diffrn_reflns_theta_min 1.77
_diffrn_standards_number 0
_exptl_absorpt_coefficient_mu 0.770
_exptl_absorpt_correction_T_max 0.8867
_exptl_absorpt_correction_T_min 0.8612
_exptl_absorpt_correction_type multi-scan
_exptl_absorpt_process_details 'SADABS (Sheldrick, 2008)'
_exptl_crystal_colour yellow-orange
_exptl_crystal_density_diffrn 1.283
_exptl_crystal_density_method 'not measured'
_exptl_crystal_description block
_exptl_crystal_F_000 960
_exptl_crystal_size_max 0.20
_exptl_crystal_size_mid 0.20
_exptl_crystal_size_min 0.16
_refine_diff_density_max 0.860
_refine_diff_density_min -1.416
_refine_diff_density_rms 0.098
_refine_ls_extinction_method none
_refine_ls_goodness_of_fit_ref 1.046
_refine_ls_hydrogen_treatment constr
_refine_ls_matrix_type full
_refine_ls_number_parameters 268
_refine_ls_number_reflns 12569
_refine_ls_number_restraints 0
_refine_ls_restrained_S_all 1.046
_refine_ls_R_factor_all 0.0951
_refine_ls_R_factor_gt 0.0525
_refine_ls_shift/su_max 0.002
_refine_ls_shift/su_mean 0.000
_refine_ls_structure_factor_coef Fsqd
_refine_ls_weighting_details 'calc w=1/[\s^2^(Fo^2^)+(0.0664P)^2^+0.8042P] where P=(Fo^2^+2Fc^2^)/3'
_refine_ls_weighting_scheme calc
_refine_ls_wR_factor_gt 0.1288
_refine_ls_wR_factor_ref 0.1506
_reflns_number_gt 8019
_reflns_number_total 12569
_reflns_threshold_expression >2sigma(I)
_cod_data_source_file ja6b04654_si_002.cif
_cod_data_source_block 1a
_cod_database_code 4130563

loop_
_symmetry_equiv_pos_as_xyz
'x, y, z'
'-x+1/2, y+1/2, -z+1/2'
'-x, -y, -z'
'x-1/2, -y-1/2, z-1/2'

loop_
_atom_site_label
_atom_site_type_symbol
_atom_site_fract_x
_atom_site_fract_y
_atom_site_fract_z
_atom_site_U_iso_or_equiv
_atom_site_adp_type
_atom_site_occupancy
_atom_site_symmetry_multiplicity
_atom_site_calc_flag
_atom_site_refinement_flags
Fe1 Fe 0.615343(17) 0.037903(19) 0.074184(15) 0.01680(6) Uani 1 1 d .
Cl1 Cl 0.51800(4) -0.12474(4) 0.04611(3) 0.02969(10) Uani 1 1 d .
N11 N 0.67536(10) 0.09672(11) 0.20153(9) 0.0166(2) Uani 1 1 d .
N21 N 0.75567(10) 0.04174(11) 0.05268(9) 0.0170(2) Uani 1 1 d .
C11 C 0.81605(14) 0.15114(17) 0.34522(12) 0.0273(3) Uani 1 1 d .
H11A H 0.7859 0.1056 0.3831 0.041 Uiso 1 1 calc R
H11B H 0.7911 0.2261 0.3454 0.041 Uiso 1 1 calc R
H11C H 0.8946 0.1493 0.3709 0.041 Uiso 1 1 calc R
C21 C 0.78009(13) 0.10868(13) 0.24720(10) 0.0183(3) Uani 1 1 d .
C31 C 0.86090(12) 0.08729(13) 0.20907(10) 0.0192(3) Uani 1 1 d .
H31A H 0.9324 0.0906 0.2509 0.023 Uiso 1 1 calc R
C41 C 0.84981(12) 0.06153(13) 0.11695(10) 0.0174(3) Uani 1 1 d .
C51 C 0.95088(13) 0.05985(16) 0.09137(12) 0.0239(3) Uani 1 1 d .
H51A H 0.9578 -0.0109 0.0645 0.036 Uiso 1 1 calc R
H51B H 1.0132 0.0721 0.1470 0.036 Uiso 1 1 calc R
H51C H 0.9473 0.1173 0.0460 0.036 Uiso 1 1 calc R
C12 C 0.60210(12) 0.13712(13) 0.24585(10) 0.0183(3) Uani 1 1 d .
C22 C 0.56493(14) 0.06682(15) 0.30082(12) 0.0231(3) Uani 1 1 d .
C32 C 0.49895(15) 0.11000(17) 0.34696(12) 0.0274(3) Uani 1 1 d .
H32A H 0.4741 0.0644 0.3857 0.033 Uiso 1 1 calc R
C42 C 0.46919(14) 0.21815(18) 0.33717(13) 0.0292(4) Uani 1 1 d .
H42A H 0.4252 0.2465 0.3699 0.035 Uiso 1 1 calc R
C52 C 0.50316(15) 0.28513(16) 0.28002(13) 0.0277(4) Uani 1 1 d .
H52A H 0.4804 0.3588 0.2723 0.033 Uiso 1 1 calc R
C62 C 0.57043(13) 0.24624(14) 0.23348(11) 0.0214(3) Uani 1 1 d .
C72 C 0.59825(19) -0.05116(16) 0.30975(15) 0.0339(4) Uani 1 1 d .
H72A H 0.5804 -0.0819 0.2466 0.041 Uiso 1 1 calc R
H72B H 0.6772 -0.0544 0.3387 0.041 Uiso 1 1 calc R
C82 C 0.5492(2) -0.1228(2) 0.36451(18) 0.0440(6) Uani 1 1 d .
H82A H 0.5736 -0.1978 0.3630 0.066 Uiso 1 1 calc R
H82B H 0.4708 -0.1200 0.3374 0.066 Uiso 1 1 calc R
H82C H 0.5711 -0.0974 0.4288 0.066 Uiso 1 1 calc R
C92 C 0.61071(17) 0.32300(15) 0.17475(15) 0.0312(4) Uani 1 1 d .
H92A H 0.6552 0.2815 0.1455 0.037 Uiso 1 1 calc R
H92B H 0.6572 0.3786 0.2155 0.037 Uiso 1 1 calc R
C102 C 0.5213(2) 0.37987(19) 0.09945(16) 0.0442(6) Uani 1 1 d .
H10A H 0.5524 0.4252 0.0621 0.066 Uiso 1 1 calc R
H10B H 0.4801 0.4256 0.1280 0.066 Uiso 1 1 calc R
H10C H 0.4737 0.3254 0.0597 0.066 Uiso 1 1 calc R
C13 C 0.75136(12) 0.03254(13) -0.04199(10) 0.0176(3) Uani 1 1 d .
C23 C 0.73746(13) 0.12716(14) -0.09551(11) 0.0202(3) Uani 1 1 d .
C33 C 0.73286(15) 0.11683(16) -0.18788(12) 0.0255(3) Uani 1 1 d .
H33A H 0.7244 0.1799 -0.2254 0.031 Uiso 1 1 calc R
C43 C 0.74043(15) 0.01617(16) -0.22527(12) 0.0264(3) Uani 1 1 d .
H43A H 0.7382 0.0106 -0.2878 0.032 Uiso 1 1 calc R
C53 C 0.75131(14) -0.07670(15) -0.17180(11) 0.0230(3) Uani 1 1 d .
H53A H 0.7548 -0.1456 -0.1986 0.028 Uiso 1 1 calc R
C63 C 0.75725(12) -0.07062(14) -0.07946(10) 0.0187(3) Uani 1 1 d .
C73 C 0.73038(16) 0.23700(15) -0.05399(14) 0.0284(4) Uani 1 1 d .
H73A H 0.7030 0.2268 -0.0016 0.034 Uiso 1 1 calc R
H73B H 0.8037 0.2675 -0.0285 0.034 Uiso 1 1 calc R
C83 C 0.6602(3) 0.3183(2) -0.11969(19) 0.0595(9) Uani 1 1 d .
H83A H 0.6599 0.3866 -0.0867 0.089 Uiso 1 1 calc R
H83B H 0.5869 0.2899 -0.1445 0.089 Uiso 1 1 calc R
H83C H 0.6881 0.3316 -0.1707 0.089 Uiso 1 1 calc R
C93 C 0.76950(15) -0.17079(14) -0.01936(11) 0.0241(3) Uani 1 1 d .
H93A H 0.7054 -0.1767 0.0004 0.029 Uiso 1 1 calc R
H93B H 0.8325 -0.1603 0.0371 0.029 Uiso 1 1 calc R
C103 C 0.78321(18) -0.27751(16) -0.06399(14) 0.0314(4) Uani 1 1 d .
H10D H 0.7937 -0.3365 -0.0188 0.047 Uiso 1 1 calc R
H10E H 0.8459 -0.2729 -0.0846 0.047 Uiso 1 1 calc R
H10F H 0.7189 -0.2921 -0.1173 0.047 Uiso 1 1 calc R

loop_
_atom_site_aniso_label
_atom_site_aniso_U_11
_atom_site_aniso_U_22
_atom_site_aniso_U_33
_atom_site_aniso_U_23
_atom_site_aniso_U_13
_atom_site_aniso_U_12
Fe1 0.01445(9) 0.02081(11) 0.01517(9) -0.00274(8) 0.00494(7) -0.00190(8)
Cl1 0.02395(19) 0.0265(2) 0.0328(2) 0.00288(16) 0.00156(16) -0.00252(15)
N11 0.0165(5) 0.0188(6) 0.0153(5) -0.0022(4) 0.0063(4) 0.0004(4)
N21 0.0165(5) 0.0205(6) 0.0148(5) -0.0013(4) 0.0065(4) -0.0008(4)
C11 0.0217(7) 0.0392(10) 0.0189(7) -0.0099(7) 0.0040(6) -0.0011(7)
C21 0.0186(6) 0.0209(7) 0.0149(6) -0.0021(5) 0.0048(5) 0.0003(5)
C31 0.0160(6) 0.0239(7) 0.0167(6) -0.0035(5) 0.0041(5) -0.0011(5)
C41 0.0158(6) 0.0194(6) 0.0176(6) -0.0001(5) 0.0062(5) 0.0010(5)
C51 0.0166(6) 0.0334(9) 0.0229(7) -0.0037(6) 0.0084(6) -0.0013(6)
C12 0.0167(6) 0.0227(7) 0.0162(6) -0.0041(5) 0.0064(5) -0.0002(5)
C22 0.0223(7) 0.0273(8) 0.0218(7) -0.0023(6) 0.0101(6) -0.0009(6)
C32 0.0228(8) 0.0387(10) 0.0244(7) -0.0009(7) 0.0128(6) -0.0002(7)
C42 0.0200(7) 0.0436(11) 0.0247(8) -0.0092(7) 0.0085(6) 0.0050(7)
C52 0.0233(8) 0.0305(9) 0.0273(8) -0.0082(7) 0.0058(6) 0.0067(7)
C62 0.0208(7) 0.0218(7) 0.0211(7) -0.0043(5) 0.0061(6) 0.0025(6)
C72 0.0467(12) 0.0271(9) 0.0372(10) 0.0042(7) 0.0266(9) 0.0017(8)
C82 0.0363(11) 0.0455(13) 0.0534(14) 0.0248(11) 0.0190(10) 0.0068(10)
C92 0.0387(10) 0.0200(8) 0.0385(10) 0.0001(7) 0.0176(8) 0.0033(7)
C102 0.0611(16) 0.0312(10) 0.0349(11) 0.0066(8) 0.0085(11) -0.0008(10)
C13 0.0152(6) 0.0234(7) 0.0152(5) -0.0013(5) 0.0066(5) -0.0011(5)
C23 0.0187(6) 0.0233(7) 0.0195(6) 0.0006(5) 0.0074(5) -0.0029(5)
C33 0.0267(8) 0.0302(8) 0.0203(7) 0.0049(6) 0.0087(6) -0.0047(7)
C43 0.0275(8) 0.0365(9) 0.0161(6) -0.0004(6) 0.0085(6) -0.0034(7)
C53 0.0237(7) 0.0294(8) 0.0175(6) -0.0037(6) 0.0087(6) -0.0001(6)
C63 0.0168(6) 0.0237(7) 0.0168(6) -0.0011(5) 0.0070(5) 0.0007(5)
C73 0.0310(9) 0.0231(8) 0.0316(9) 0.0001(7) 0.0109(7) -0.0031(7)
C83 0.106(3) 0.0388(13) 0.0467(14) 0.0165(11) 0.0428(16) 0.0334(15)
C93 0.0319(8) 0.0229(7) 0.0194(7) 0.0012(6) 0.0109(6) 0.0053(6)
C103 0.0423(11) 0.0255(8) 0.0284(8) -0.0022(7) 0.0145(8) 0.0066(8)

loop_
_atom_type_symbol
_atom_type_description
_atom_type_scat_dispersion_real
_atom_type_scat_dispersion_imag
_atom_type_scat_source
C C 0.0033 0.0016 'International Tables Vol C Tables 4.2.6.8 and 6.1.1.4'
H H 0.0000 0.0000 'International Tables Vol C Tables 4.2.6.8 and 6.1.1.4'
N N 0.0061 0.0033 'International Tables Vol C Tables 4.2.6.8 and 6.1.1.4'
Cl Cl 0.1484 0.1585 'International Tables Vol C Tables 4.2.6.8 and 6.1.1.4'
Fe Fe 0.3463 0.8444 'International Tables Vol C Tables 4.2.6.8 and 6.1.1.4'

loop_
_geom_angle_atom_site_label_1
_geom_angle_atom_site_label_2
_geom_angle_atom_site_label_3
_geom_angle
_geom_angle_site_symmetry_3
N11 Fe1 N21 93.57(5) .
N11 Fe1 Cl1 120.65(4) .
N21 Fe1 Cl1 118.40(4) .
N11 Fe1 Cl1 123.93(4) 3_655
N21 Fe1 Cl1 111.05(4) 3_655
Cl1 Fe1 Cl1 91.233(17) 3_655
Fe1 Cl1 Fe1 88.767(18) 3_655
C21 N11 C12 117.12(12) .
C21 N11 Fe1 124.27(10) .
C12 N11 Fe1 118.43(10) .
C41 N21 C13 118.49(12) .
C41 N21 Fe1 125.30(10) .
C13 N21 Fe1 115.92(10) .
C21 C11 H11A 109.5 .
C21 C11 H11B 109.5 .
H11A C11 H11B 109.5 .
C21 C11 H11C 109.5 .
H11A C11 H11C 109.5 .
H11B C11 H11C 109.5 .
N11 C21 C31 124.15(14) .
N11 C21 C11 119.31(14) .
C31 C21 C11 116.51(14) .
C21 C31 C41 128.29(14) .
C21 C31 H31A 115.9 .
C41 C31 H31A 115.9 .
N21 C41 C31 123.10(14) .
N21 C41 C51 119.79(13) .
C31 C41 C51 117.09(14) .
C41 C51 H51A 109.5 .
C41 C51 H51B 109.5 .
H51A C51 H51B 109.5 .
C41 C51 H51C 109.5 .
H51A C51 H51C 109.5 .
H51B C51 H51C 109.5 .
C62 C12 C22 121.61(14) .
C62 C12 N11 118.96(14) .
C22 C12 N11 119.42(14) .
C32 C22 C12 117.96(17) .
C32 C22 C72 122.17(16) .
C12 C22 C72 119.86(15) .
C42 C32 C22 120.99(17) .
C42 C32 H32A 119.5 .
C22 C32 H32A 119.5 .
C52 C42 C32 120.25(16) .
C52 C42 H42A 119.9 .
C32 C42 H42A 119.9 .
C42 C52 C62 120.92(18) .
C42 C52 H52A 119.5 .
C62 C52 H52A 119.5 .
C52 C62 C12 118.19(16) .
C52 C62 C92 119.75(16) .
C12 C62 C92 122.00(15) .
C82 C72 C22 116.65(18) .
C82 C72 H72A 108.1 .
C22 C72 H72A 108.1 .
C82 C72 H72B 108.1 .
C22 C72 H72B 108.1 .
H72A C72 H72B 107.3 .
C72 C82 H82A 109.5 .
C72 C82 H82B 109.5 .
H82A C82 H82B 109.5 .
C72 C82 H82C 109.5 .
H82A C82 H82C 109.5 .
H82B C82 H82C 109.5 .
C62 C92 C102 113.52(18) .
C62 C92 H92A 108.9 .
C102 C92 H92A 108.9 .
C62 C92 H92B 108.9 .
C102 C92 H92B 108.9 .
H92A C92 H92B 107.7 .
C92 C102 H10A 109.5 .
C92 C102 H10B 109.5 .
H10A C102 H10B 109.5 .
C92 C102 H10C 109.5 .
H10A C102 H10C 109.5 .
H10B C102 H10C 109.5 .
C23 C13 C63 121.81(14) .
C23 C13 N21 118.57(14) .
C63 C13 N21 119.58(13) .
C33 C23 C13 117.91(15) .
C33 C23 C73 121.19(15) .
C13 C23 C73 120.88(14) .
C43 C33 C23 120.95(16) .
C43 C33 H33A 119.5 .
C23 C33 H33A 119.5 .
C33 C43 C53 120.19(16) .
C33 C43 H43A 119.9 .
C53 C43 H43A 119.9 .
C43 C53 C63 121.03(16) .
C43 C53 H53A 119.5 .
C63 C53 H53A 119.5 .
C53 C63 C13 118.08(15) .
C53 C63 C93 122.12(15) .
C13 C63 C93 119.81(13) .
C83 C73 C23 115.19(18) .
C83 C73 H73A 108.5 .
C23 C73 H73A 108.5 .
C83 C73 H73B 108.5 .
C23 C73 H73B 108.5 .
H73A C73 H73B 107.5 .
C73 C83 H83A 109.5 .
C73 C83 H83B 109.5 .
H83A C83 H83B 109.5 .
C73 C83 H83C 109.5 .
H83A C83 H83C 109.5 .
H83B C83 H83C 109.5 .
C63 C93 C103 115.86(14) .
C63 C93 H93A 108.3 .
C103 C93 H93A 108.3 .
C63 C93 H93B 108.3 .
C103 C93 H93B 108.3 .
H93A C93 H93B 107.4 .
C93 C103 H10D 109.5 .
C93 C103 H10E 109.5 .
H10D C103 H10E 109.5 .
C93 C103 H10F 109.5 .
H10D C103 H10F 109.5 .
H10E C103 H10F 109.5 .

loop_
_geom_bond_atom_site_label_1
_geom_bond_atom_site_label_2
_geom_bond_distance
_geom_bond_site_symmetry_2
Fe1 N11 1.9811(13) .
Fe1 N21 1.9860(13) .
Fe1 Cl1 2.3402(5) .
Fe1 Cl1 2.3418(5) 3_655
Cl1 Fe1 2.3419(5) 3_655
N11 C21 1.335(2) .
N11 C12 1.4405(19) .
N21 C41 1.328(2) .
N21 C13 1.4345(19) .
C11 C21 1.508(2) .
C11 H11A 0.9800 .
C11 H11B 0.9800 .
C11 H11C 0.9800 .
C21 C31 1.399(2) .
C31 C41 1.404(2) .
C31 H31A 0.9500 .
C41 C51 1.510(2) .
C51 H51A 0.9800 .
C51 H51B 0.9800 .
C51 H51C 0.9800 .
C12 C62 1.401(2) .
C12 C22 1.403(2) .
C22 C32 1.395(2) .
C22 C72 1.510(3) .
C32 C42 1.382(3) .
C32 H32A 0.9500 .
C42 C52 1.380(3) .
C42 H42A 0.9500 .
C52 C62 1.393(2) .
C52 H52A 0.9500 .
C62 C92 1.516(3) .
C72 C82 1.502(3) .
C72 H72A 0.9900 .
C72 H72B 0.9900 .
C82 H82A 0.9800 .
C82 H82B 0.9800 .
C82 H82C 0.9800 .
C92 C102 1.520(3) .
C92 H92A 0.9900 .
C92 H92B 0.9900 .
C102 H10A 0.9800 .
C102 H10B 0.9800 .
C102 H10C 0.9800 .
C13 C23 1.400(2) .
C13 C63 1.405(2) .
C23 C33 1.400(2) .
C23 C73 1.509(3) .
C33 C43 1.382(3) .
C33 H33A 0.9500 .
C43 C53 1.385(3) .
C43 H43A 0.9500 .
C53 C63 1.390(2) .
C53 H53A 0.9500 .
C63 C93 1.514(2) .
C73 C83 1.501(3) .
C73 H73A 0.9900 .
C73 H73B 0.9900 .
C83 H83A 0.9800 .
C83 H83B 0.9800 .
C83 H83C 0.9800 .
C93 C103 1.518(2) .
C93 H93A 0.9900 .
C93 H93B 0.9900 .
C103 H10D 0.9800 .
C103 H10E 0.9800 .
C103 H10F 0.9800 .

loop_
_geom_torsion_atom_site_label_1
_geom_torsion_atom_site_label_2
_geom_torsion_atom_site_label_3
_geom_torsion_atom_site_label_4
_geom_torsion
_geom_torsion_site_symmetry_1
_geom_torsion_site_symmetry_4
N11 Fe1 Cl1 Fe1 131.43(5) . 3_655
N21 Fe1 Cl1 Fe1 -114.83(5) . 3_655
Cl1 Fe1 Cl1 Fe1 0.0 3_655 3_655
N21 Fe1 N11 C21 -9.99(13) . .
Cl1 Fe1 N11 C21 116.22(12) . .
Cl1 Fe1 N11 C21 -128.39(12) 3_655 .
N21 Fe1 N11 C12 165.06(11) . .
Cl1 Fe1 N11 C12 -68.73(12) . .
Cl1 Fe1 N11 C12 46.66(13) 3_655 .
N11 Fe1 N21 C41 9.56(14) . .
Cl1 Fe1 N21 C41 -118.34(12) . .
Cl1 Fe1 N21 C41 138.11(12) 3_655 .
N11 Fe1 N21 C13 -164.13(11) . .
Cl1 Fe1 N21 C13 67.97(11) . .
Cl1 Fe1 N21 C13 -35.58(11) 3_655 .
C12 N11 C21 C31 -171.15(15) . .
Fe1 N11 C21 C31 4.0(2) . .
C12 N11 C21 C11 6.8(2) . .
Fe1 N11 C21 C11 -178.05(12) . .
N11 C21 C31 C41 7.3(3) . .
C11 C21 C31 C41 -170.77(17) . .
C13 N21 C41 C31 170.66(15) . .
Fe1 N21 C41 C31 -2.9(2) . .
C13 N21 C41 C51 -7.6(2) . .
Fe1 N21 C41 C51 178.83(12) . .
C21 C31 C41 N21 -7.8(3) . .
C21 C31 C41 C51 170.49(17) . .
C21 N11 C12 C62 86.72(18) . .
Fe1 N11 C12 C62 -88.68(16) . .
C21 N11 C12 C22 -92.76(18) . .
Fe1 N11 C12 C22 91.83(16) . .
C62 C12 C22 C32 -3.0(2) . .
N11 C12 C22 C32 176.43(15) . .
C62 C12 C22 C72 177.99(17) . .
N11 C12 C22 C72 -2.5(2) . .
C12 C22 C32 C42 1.4(3) . .
C72 C22 C32 C42 -179.64(19) . .
C22 C32 C42 C52 1.0(3) . .
C32 C42 C52 C62 -2.0(3) . .
C42 C52 C62 C12 0.4(3) . .
C42 C52 C62 C92 -177.11(17) . .
C22 C12 C62 C52 2.2(2) . .
N11 C12 C62 C52 -177.31(14) . .
C22 C12 C62 C92 179.59(17) . .
N11 C12 C62 C92 0.1(2) . .
C32 C22 C72 C82 5.1(3) . .
C12 C22 C72 C82 -175.96(19) . .
C52 C62 C92 C102 -56.8(2) . .
C12 C62 C92 C102 125.78(19) . .
C41 N21 C13 C23 -87.17(18) . .
Fe1 N21 C13 C23 86.97(15) . .
C41 N21 C13 C63 95.08(18) . .
Fe1 N21 C13 C63 -90.77(15) . .
C63 C13 C23 C33 -2.0(2) . .
N21 C13 C23 C33 -179.68(14) . .
C63 C13 C23 C73 179.46(15) . .
N21 C13 C23 C73 1.8(2) . .
C13 C23 C33 C43 0.8(3) . .
C73 C23 C33 C43 179.36(17) . .
C23 C33 C43 C53 0.9(3) . .
C33 C43 C53 C63 -1.5(3) . .
C43 C53 C63 C13 0.3(2) . .
C43 C53 C63 C93 -179.80(16) . .
C23 C13 C63 C53 1.4(2) . .
N21 C13 C63 C53 179.11(14) . .
C23 C13 C63 C93 -178.45(15) . .
N21 C13 C63 C93 -0.8(2) . .
C33 C23 C73 C83 33.3(3) . .
C13 C23 C73 C83 -148.2(2) . .
C53 C63 C93 C103 4.4(3) . .
C13 C63 C93 C103 -175.75(16) . .
